data_4106476
loop_
_publ_author_name
'Skye Fortier'
'Justin R. Walensky'
'Guang Wu'
'Trevor W. Hayton'

_publ_contact_author_email hayton@chem.ucsb.edu
_publ_contact_author_name 'Trevor W. Hayton'
_publ_section_title
;
 High-Valent Uranium Alkyls: Evidence for the Formation of UVI(CH2SiMe3)6
;
_journal_name_full 'Journal of the American Chemical Society'
_journal_page_first 11732
_journal_page_last 11743
_journal_paper_doi 10.1021/ja204151v
_journal_volume 133
_journal_year 2011
_chemical_formula_sum 'C20 H48 Cl4 Li O8 U'
_chemical_formula_weight 803.35
_chemical_name_systematic
; 
 ? 
;
_space_group_IT_number 14
_symmetry_cell_setting monoclinic
_symmetry_space_group_name_Hall '-P 2ybc'
_symmetry_space_group_name_H-M 'P 1 21/c 1'
_atom_sites_solution_hydrogens geom
_atom_sites_solution_primary direct
_atom_sites_solution_secondary difmap
_audit_creation_method SHELXL-97
_cell_angle_alpha 90.00
_cell_angle_beta 92.248(2)
_cell_angle_gamma 90.00
_cell_formula_units_Z 4
_cell_length_a 11.0534(16)
_cell_length_b 15.790(2)
_cell_length_c 19.038(3)
_cell_measurement_temperature 150(2)
_cell_volume 3320.2(8)
_computing_structure_refinement 'SHELXL-97 (Sheldrick, 1997)'
_computing_structure_solution 'SHELXS-97 (Sheldrick, 1990)'
_diffrn_ambient_temperature 150(2)
_diffrn_measured_fraction_theta_full 0.961
_diffrn_measured_fraction_theta_max 0.961
_diffrn_measurement_device_type 'CCD area detector'
_diffrn_measurement_method 'omega scan'
_diffrn_radiation_monochromator graphite
_diffrn_radiation_source 'fine-focus sealed tube'
_diffrn_radiation_type MoK\a
_diffrn_radiation_wavelength 0.71073
_diffrn_reflns_av_R_equivalents 0.1102
_diffrn_reflns_av_sigmaI/netI 0.0674
_diffrn_reflns_limit_h_max 13
_diffrn_reflns_limit_h_min -13
_diffrn_reflns_limit_k_max 19
_diffrn_reflns_limit_k_min -19
_diffrn_reflns_limit_l_max 23
_diffrn_reflns_limit_l_min -24
_diffrn_reflns_number 27237
_diffrn_reflns_theta_full 26.73
_diffrn_reflns_theta_max 26.73
_diffrn_reflns_theta_min 1.68
_exptl_absorpt_coefficient_mu 5.245
_exptl_absorpt_correction_T_max 0.398
_exptl_absorpt_correction_T_min 0.162
_exptl_absorpt_correction_type empirical
_exptl_absorpt_process_details 'Psi Scan'
_exptl_crystal_colour pale_green
_exptl_crystal_density_diffrn 1.607
_exptl_crystal_description irregular
_exptl_crystal_F_000 1580
_exptl_crystal_size_max 0.9
_exptl_crystal_size_mid 0.6
_exptl_crystal_size_min 0.25
_refine_diff_density_max 1.015
_refine_diff_density_min -2.442
_refine_diff_density_rms 0.168
_refine_ls_extinction_method none
_refine_ls_goodness_of_fit_ref 1.001
_refine_ls_hydrogen_treatment constr
_refine_ls_matrix_type full
_refine_ls_number_parameters 319
_refine_ls_number_reflns 6769
_refine_ls_number_restraints 0
_refine_ls_restrained_S_all 1.001
_refine_ls_R_factor_all 0.0503
_refine_ls_R_factor_gt 0.0350
_refine_ls_shift/su_max 0.001
_refine_ls_shift/su_mean 0.000
_refine_ls_structure_factor_coef Fsqd
_refine_ls_weighting_details 'calc w=1/[\s^2^(Fo^2^)+(0.0454P)^2^+0.0000P] where P=(Fo^2^+2Fc^2^)/3'
_refine_ls_weighting_scheme calc
_refine_ls_wR_factor_gt 0.0856
_refine_ls_wR_factor_ref 0.0922
_reflns_number_gt 5344
_reflns_number_total 6769
_reflns_threshold_expression >2sigma(I)
_cod_data_source_file ja204151v_si_001_5.cif
_cod_data_source_block Complex_5
_cod_database_code 4106476

loop_
_symmetry_equiv_pos_as_xyz
'x, y, z'
'-x, y+1/2, -z+1/2'
'-x, -y, -z'
'x, -y-1/2, z-1/2'

loop_
_atom_site_label
_atom_site_type_symbol
_atom_site_fract_x
_atom_site_fract_y
_atom_site_fract_z
_atom_site_U_iso_or_equiv
_atom_site_adp_type
_atom_site_occupancy
_atom_site_symmetry_multiplicity
_atom_site_calc_flag
_atom_site_refinement_flags
U1 U 0.241196(14) 0.729846(12) 0.239172(9) 0.02364(8) Uani 1 1 d .
Cl1 Cl 0.21715(11) 0.81751(9) 0.12408(7) 0.0369(3) Uani 1 1 d .
Cl2 Cl 0.27667(12) 0.64227(9) 0.35336(7) 0.0396(3) Uani 1 1 d .
Cl3 Cl 0.45161(11) 0.79982(11) 0.26249(7) 0.0431(3) Uani 1 1 d .
Cl4 Cl 0.02933(11) 0.66040(9) 0.21724(7) 0.0376(3) Uani 1 1 d .
O7 O 0.1360(3) 0.2038(2) 0.50338(18) 0.0329(8) Uani 1 1 d .
O6 O 0.4016(3) 0.2626(3) 0.4777(2) 0.0398(9) Uani 1 1 d .
O2 O 0.1700(3) 0.8244(2) 0.29199(17) 0.0301(8) Uani 1 1 d .
O5 O 0.2289(3) 0.3510(2) 0.40649(17) 0.0318(8) Uani 1 1 d .
O1 O 0.3167(3) 0.6378(2) 0.18652(18) 0.0334(8) Uani 1 1 d .
O8 O 0.0532(3) 0.3624(2) 0.52971(18) 0.0336(8) Uani 1 1 d .
O4 O 0.2797(3) 0.3057(3) 0.62054(19) 0.0449(10) Uani 1 1 d .
C18 C 0.0118(5) 0.2247(4) 0.4869(3) 0.0347(13) Uani 1 1 d .
H18A H -0.0386 0.1749 0.4917 0.042 Uiso 1 1 calc R
H18B H 0.0028 0.2447 0.4389 0.042 Uiso 1 1 calc R
O3 O 0.3140(4) 0.4378(3) 0.5428(2) 0.0513(11) Uani 1 1 d .
C15 C 0.4337(5) 0.3102(4) 0.4188(3) 0.0444(14) Uani 1 1 d .
H15A H 0.4991 0.2820 0.3955 0.053 Uiso 1 1 calc R
H15B H 0.4622 0.3657 0.4339 0.053 Uiso 1 1 calc R
C2 C 0.1596(4) 0.9062(3) 0.3268(2) 0.0272(11) Uani 1 1 d .
C16 C 0.5018(6) 0.2444(5) 0.5239(4) 0.0566(19) Uani 1 1 d .
H16A H 0.5600 0.2114 0.4997 0.085 Uiso 1 1 calc R
H16B H 0.4748 0.2130 0.5636 0.085 Uiso 1 1 calc R
H16C H 0.5385 0.2964 0.5399 0.085 Uiso 1 1 calc R
C19 C -0.0260(4) 0.2919(4) 0.5364(3) 0.0357(13) Uani 1 1 d .
H19A H -0.1089 0.3089 0.5251 0.043 Uiso 1 1 calc R
H19B H -0.0215 0.2708 0.5842 0.043 Uiso 1 1 calc R
C9 C 0.3223(5) 0.5109(3) 0.5009(3) 0.0405(13) Uani 1 1 d .
H9A H 0.2764 0.5559 0.5209 0.061 Uiso 1 1 calc R
H9B H 0.2906 0.4990 0.4543 0.061 Uiso 1 1 calc R
H9C H 0.4055 0.5278 0.4989 0.061 Uiso 1 1 calc R
C6 C 0.0270(5) 0.9191(3) 0.3412(3) 0.0377(13) Uani 1 1 d .
H6A H -0.0205 0.9137 0.2982 0.057 Uiso 1 1 calc R
H6B H 0.0157 0.9746 0.3605 0.057 Uiso 1 1 calc R
H6C H 0.0018 0.8773 0.3742 0.057 Uiso 1 1 calc R
C20 C 0.0210(5) 0.4293(4) 0.5752(3) 0.0433(14) Uani 1 1 d .
H20A H -0.0589 0.4490 0.5622 0.065 Uiso 1 1 calc R
H20B H 0.0776 0.4751 0.5714 0.065 Uiso 1 1 calc R
H20C H 0.0226 0.4092 0.6228 0.065 Uiso 1 1 calc R
C10 C 0.3620(6) 0.4436(5) 0.6107(3) 0.0606(19) Uani 1 1 d .
H10A H 0.3345 0.4959 0.6314 0.073 Uiso 1 1 calc R
H10B H 0.4495 0.4463 0.6091 0.073 Uiso 1 1 calc R
C14 C 0.3296(5) 0.3197(4) 0.3694(3) 0.0451(15) Uani 1 1 d .
H14A H 0.3492 0.3589 0.3323 0.054 Uiso 1 1 calc R
H14B H 0.3093 0.2655 0.3481 0.054 Uiso 1 1 calc R
C1 C 0.3611(5) 0.5604(3) 0.1551(3) 0.0354(12) Uani 1 1 d .
Li1 Li 0.2339(7) 0.3213(5) 0.5152(4) 0.0248(17) Uani 1 1 d .
C12 C 0.2373(6) 0.2407(4) 0.6646(3) 0.0484(16) Uani 1 1 d .
H12A H 0.3023 0.2219 0.6958 0.073 Uiso 1 1 calc R
H12B H 0.2085 0.1940 0.6363 0.073 Uiso 1 1 calc R
H12C H 0.1725 0.2621 0.6916 0.073 Uiso 1 1 calc R
C7 C 0.2041(5) 0.9737(4) 0.2766(3) 0.0413(13) Uani 1 1 d .
H7A H 0.2868 0.9625 0.2662 0.062 Uiso 1 1 calc R
H7B H 0.1983 1.0284 0.2981 0.062 Uiso 1 1 calc R
H7C H 0.1550 0.9726 0.2338 0.062 Uiso 1 1 calc R
C13 C 0.1295(5) 0.3740(4) 0.3605(3) 0.0401(13) Uani 1 1 d .
H13A H 0.1511 0.4224 0.3331 0.060 Uiso 1 1 calc R
H13B H 0.0608 0.3877 0.3877 0.060 Uiso 1 1 calc R
H13C H 0.1095 0.3275 0.3297 0.060 Uiso 1 1 calc R
C11 C 0.3294(8) 0.3736(4) 0.6552(3) 0.069(2) Uani 1 1 d .
H11A H 0.4014 0.3549 0.6815 0.082 Uiso 1 1 calc R
H11B H 0.2724 0.3939 0.6887 0.082 Uiso 1 1 calc R
C5 C 0.4924(6) 0.5755(5) 0.1399(4) 0.069(2) Uani 1 1 d .
H5A H 0.4986 0.6233 0.1092 0.104 Uiso 1 1 calc R
H5B H 0.5247 0.5262 0.1178 0.104 Uiso 1 1 calc R
H5C H 0.5374 0.5865 0.1831 0.104 Uiso 1 1 calc R
C8 C 0.2388(5) 0.9026(4) 0.3936(3) 0.0395(13) Uani 1 1 d .
H8A H 0.2142 0.8559 0.4219 0.059 Uiso 1 1 calc R
H8B H 0.2305 0.9544 0.4193 0.059 Uiso 1 1 calc R
H8C H 0.3218 0.8953 0.3817 0.059 Uiso 1 1 calc R
C17 C 0.1746(5) 0.1355(4) 0.4615(4) 0.0487(15) Uani 1 1 d .
H17A H 0.1287 0.0857 0.4719 0.073 Uiso 1 1 calc R
H17B H 0.2590 0.1248 0.4715 0.073 Uiso 1 1 calc R
H17C H 0.1622 0.1496 0.4127 0.073 Uiso 1 1 calc R
C4 C 0.2871(7) 0.5464(6) 0.0891(4) 0.078(2) Uani 1 1 d .
H4A H 0.2048 0.5349 0.1004 0.116 Uiso 1 1 calc R
H4B H 0.3190 0.4990 0.0642 0.116 Uiso 1 1 calc R
H4C H 0.2897 0.5961 0.0602 0.116 Uiso 1 1 calc R
C3 C 0.3445(9) 0.4910(5) 0.2088(5) 0.093(3) Uani 1 1 d .
H3A H 0.3994 0.5000 0.2484 0.140 Uiso 1 1 calc R
H3B H 0.3609 0.4370 0.1879 0.140 Uiso 1 1 calc R
H3C H 0.2628 0.4918 0.2240 0.140 Uiso 1 1 calc R

loop_
_atom_site_aniso_label
_atom_site_aniso_U_11
_atom_site_aniso_U_22
_atom_site_aniso_U_33
_atom_site_aniso_U_23
_atom_site_aniso_U_13
_atom_site_aniso_U_12
U1 0.01982(10) 0.02984(13) 0.02138(11) 0.00133(7) 0.00248(7) 0.00052(7)
Cl1 0.0363(7) 0.0439(8) 0.0301(7) 0.0111(6) -0.0022(5) -0.0056(6)
Cl2 0.0365(7) 0.0548(9) 0.0276(7) 0.0137(6) 0.0040(5) 0.0056(6)
Cl3 0.0214(6) 0.0710(10) 0.0370(7) 0.0015(7) 0.0020(5) -0.0123(6)
Cl4 0.0282(6) 0.0410(8) 0.0433(8) 0.0006(6) -0.0015(6) -0.0106(5)
O7 0.0300(18) 0.037(2) 0.031(2) -0.0015(16) -0.0057(15) 0.0038(16)
O6 0.0276(19) 0.059(3) 0.033(2) -0.0009(18) 0.0004(17) 0.0073(18)
O2 0.0273(17) 0.032(2) 0.0308(19) -0.0042(15) 0.0049(15) 0.0003(15)
O5 0.0254(17) 0.046(2) 0.0242(18) -0.0004(15) 0.0027(14) 0.0045(16)
O1 0.0348(19) 0.038(2) 0.0276(18) 0.0001(15) 0.0019(15) 0.0109(16)
O8 0.0289(18) 0.041(2) 0.031(2) -0.0035(16) 0.0052(15) 0.0022(16)
O4 0.050(2) 0.062(3) 0.0230(19) 0.0036(19) -0.0012(17) -0.020(2)
C18 0.027(3) 0.046(4) 0.031(3) 0.003(2) -0.001(2) -0.004(2)
O3 0.084(3) 0.032(2) 0.036(2) 0.0017(18) -0.023(2) -0.006(2)
C15 0.031(3) 0.065(4) 0.038(3) 0.004(3) 0.013(2) 0.006(3)
C2 0.029(3) 0.028(3) 0.025(3) -0.001(2) 0.004(2) 0.000(2)
C16 0.036(3) 0.088(5) 0.045(4) -0.012(3) -0.010(3) 0.028(3)
C19 0.023(2) 0.052(4) 0.032(3) 0.005(2) 0.003(2) -0.003(2)
C9 0.042(3) 0.033(3) 0.046(3) 0.002(2) 0.002(3) -0.003(3)
C6 0.035(3) 0.036(3) 0.042(3) -0.002(2) 0.008(2) 0.003(2)
C20 0.038(3) 0.044(4) 0.048(4) -0.003(3) 0.008(3) 0.009(3)
C10 0.067(4) 0.079(5) 0.035(3) -0.010(3) -0.009(3) -0.032(4)
C14 0.040(3) 0.068(4) 0.028(3) -0.001(3) 0.009(2) 0.012(3)
C1 0.042(3) 0.027(3) 0.037(3) -0.005(2) 0.002(2) 0.006(2)
Li1 0.025(4) 0.028(4) 0.021(4) -0.004(3) 0.000(3) 0.003(3)
C12 0.040(3) 0.067(4) 0.038(3) 0.021(3) -0.003(3) 0.003(3)
C7 0.050(3) 0.033(3) 0.041(3) 0.007(2) 0.009(3) -0.003(3)
C13 0.037(3) 0.050(4) 0.033(3) 0.007(3) -0.003(2) 0.001(3)
C11 0.130(7) 0.041(4) 0.032(3) -0.006(3) -0.029(4) 0.013(4)
C5 0.043(4) 0.090(6) 0.075(5) -0.021(4) 0.004(3) 0.023(4)
C8 0.038(3) 0.046(3) 0.034(3) -0.005(3) -0.002(2) -0.004(3)
C17 0.048(3) 0.034(3) 0.064(4) -0.009(3) -0.003(3) 0.002(3)
C4 0.071(5) 0.090(6) 0.071(5) -0.037(5) -0.002(4) -0.013(4)
C3 0.153(9) 0.041(4) 0.089(6) 0.022(4) 0.029(6) 0.016(5)

loop_
_atom_type_symbol
_atom_type_description
_atom_type_scat_dispersion_real
_atom_type_scat_dispersion_imag
_atom_type_scat_source
C C 0.0033 0.0016 'International Tables Vol C Tables 4.2.6.8 and 6.1.1.4'
H H 0.0000 0.0000 'International Tables Vol C Tables 4.2.6.8 and 6.1.1.4'
Li Li -0.0003 0.0001 'International Tables Vol C Tables 4.2.6.8 and 6.1.1.4'
O O 0.0106 0.0060 'International Tables Vol C Tables 4.2.6.8 and 6.1.1.4'
Cl Cl 0.1484 0.1585 'International Tables Vol C Tables 4.2.6.8 and 6.1.1.4'
U U -9.6767 9.6646 'International Tables Vol C Tables 4.2.6.8 and 6.1.1.4'

loop_
_geom_angle_atom_site_label_1
_geom_angle_atom_site_label_2
_geom_angle_atom_site_label_3
_geom_angle
O1 U1 O2 178.23(13)
O1 U1 Cl2 88.85(11)
O2 U1 Cl2 91.51(10)
O1 U1 Cl1 89.73(10)
O2 U1 Cl1 89.83(10)
Cl2 U1 Cl1 177.17(4)
O1 U1 Cl3 90.36(11)
O2 U1 Cl3 87.91(10)
Cl2 U1 Cl3 88.78(5)
Cl1 U1 Cl3 88.78(4)
O1 U1 Cl4 90.23(11)
O2 U1 Cl4 91.49(10)
Cl2 U1 Cl4 90.88(4)
Cl1 U1 Cl4 91.58(4)
Cl3 U1 Cl4 179.30(4)
C17 O7 C18 111.0(4)
C17 O7 Li1 123.6(4)
C18 O7 Li1 107.3(4)
C15 O6 C16 112.8(5)
C15 O6 Li1 105.9(4)
C16 O6 Li1 121.8(4)
C2 O2 U1 159.8(3)
C13 O5 C14 112.4(4)
C13 O5 Li1 130.2(4)
C14 O5 Li1 114.5(4)
C1 O1 U1 170.4(3)
C20 O8 C19 110.9(4)
C20 O8 Li1 124.4(4)
C19 O8 Li1 110.9(4)
C11 O4 C12 114.8(5)
C11 O4 Li1 117.0(4)
C12 O4 Li1 126.0(4)
O7 C18 C19 108.4(4)
C10 O3 C9 116.4(5)
C10 O3 Li1 115.8(4)
C9 O3 Li1 127.8(4)
O6 C15 C14 110.4(5)
O2 C2 C6 107.2(4)
O2 C2 C8 107.1(4)
C6 C2 C8 112.5(4)
O2 C2 C7 107.5(4)
C6 C2 C7 111.0(4)
C8 C2 C7 111.2(4)
O8 C19 C18 108.2(4)
O3 C10 C11 113.7(5)
O5 C14 C15 109.0(4)
O1 C1 C4 106.8(5)
O1 C1 C5 106.8(5)
C4 C1 C5 111.2(5)
O1 C1 C3 106.2(5)
C4 C1 C3 112.6(6)
C5 C1 C3 112.7(6)
O4 Li1 O3 77.1(3)
O4 Li1 O5 166.1(4)
O3 Li1 O5 92.6(3)
O4 Li1 O8 96.1(3)
O3 Li1 O8 95.1(3)
O5 Li1 O8 94.1(3)
O4 Li1 O7 95.8(3)
O3 Li1 O7 170.3(4)
O5 Li1 O7 95.4(3)
O8 Li1 O7 78.8(3)
O4 Li1 O6 95.0(3)
O3 Li1 O6 95.6(3)
O5 Li1 O6 76.6(3)
O8 Li1 O6 166.1(4)
O7 Li1 O6 91.7(3)
O4 C11 C10 115.0(5)

loop_
_geom_bond_atom_site_label_1
_geom_bond_atom_site_label_2
_geom_bond_distance
U1 O1 1.970(3)
U1 O2 1.980(3)
U1 Cl2 2.5932(13)
U1 Cl1 2.5966(13)
U1 Cl3 2.5974(13)
U1 Cl4 2.6047(12)
O7 C17 1.418(7)
O7 C18 1.434(6)
O7 Li1 2.154(9)
O6 C15 1.407(7)
O6 C16 1.418(7)
O6 Li1 2.216(8)
O2 C2 1.458(6)
O5 C13 1.425(6)
O5 C14 1.429(6)
O5 Li1 2.121(8)
O1 C1 1.453(6)
O8 C20 1.420(6)
O8 C19 1.425(6)
O8 Li1 2.128(8)
O4 C11 1.364(7)
O4 C12 1.416(7)
O4 Li1 2.064(8)
C18 C19 1.490(8)
O3 C10 1.380(7)
O3 C9 1.410(6)
O3 Li1 2.099(9)
C15 C14 1.465(8)
C2 C6 1.515(7)
C2 C8 1.517(7)
C2 C7 1.525(7)
C10 C11 1.446(9)
C1 C4 1.489(9)
C1 C5 1.510(8)
C1 C3 1.515(8)
